data_7062288
loop_
_publ_author_name
'Leitner, Zden\<ek'
'C\'isa\<rov\'a, Ivana'
'\<St\<epni\<cka, Petr'

_publ_section_title
;
 Synthesis and characterisation of group 11 metal complexes with a
 guanidine-tagged triphenylphosphine and evaluation of the isolated Au(i)
 complexes in gold-mediated organic reactions
;
_journal_issue 12
_journal_name_full 'New Journal of Chemistry'
_journal_page_first 5930
_journal_page_last 5938
_journal_paper_doi 10.1039/D3NJ00451A
_journal_volume 47
_journal_year 2023
_chemical_formula_moiety 'C25 H31 Au Cl N3 P, Cl, H2 O, C H2 Cl2'
_chemical_formula_sum 'C26 H35 Au Cl4 N3 O P'
_chemical_formula_weight 775.30
_space_group_crystal_system triclinic
_space_group_IT_number 2
_space_group_name_Hall '-P 1'
_space_group_name_H-M_alt 'P -1'
_atom_sites_solution_hydrogens mixed
_atom_sites_solution_primary direct
_atom_sites_solution_secondary difmap
_audit_creation_method SHELXL-2017/1
_audit_update_record
;
2023-01-23 deposited with the CCDC.	2023-02-16 downloaded from the CCDC.
;
_cell_angle_alpha 85.7170(10)
_cell_angle_beta 81.7560(10)
_cell_angle_gamma 84.9010(10)
_cell_formula_units_Z 2
_cell_length_a 8.5896(3)
_cell_length_b 9.5972(3)
_cell_length_c 19.1254(5)
_cell_measurement_reflns_used 9639
_cell_measurement_temperature 150(2)
_cell_measurement_theta_max 27.48
_cell_measurement_theta_min 2.40
_cell_volume 1551.09(8)
_computing_cell_refinement 'SAINT V8.40B (Bruker Nano, Inc., 2019)'
_computing_data_collection 'Bruker Instrument Service vV6.2.15'
_computing_data_reduction 'SAINT V8.40B (Bruker Nano, Inc., 2019)'
_computing_molecular_graphics 'PLATON (Spek, 2017)'
_computing_publication_material 'PLATON (Spek, 2017)'
_computing_structure_refinement 'SHELXL-2017 (Sheldrick, 2017)'
_computing_structure_solution 'SHELXT 2018 (Sheldrick, 2018)'
_diffrn_ambient_temperature 150(2)
_diffrn_measured_fraction_theta_full 0.999
_diffrn_measured_fraction_theta_max 0.999
_diffrn_measurement_device_type 'Bruker D8 VENTURE Kappa Duo'
_diffrn_measurement_method '\f and \w scans'
_diffrn_radiation_monochromator 'Quazar Mo multilayer optic'
_diffrn_radiation_source 'I\mS micro-focus sealed tube'
_diffrn_radiation_type MoK\a
_diffrn_radiation_wavelength 0.71073
_diffrn_reflns_av_R_equivalents 0.0227
_diffrn_reflns_av_unetI/netI 0.0219
_diffrn_reflns_Laue_measured_fraction_full 0.999
_diffrn_reflns_Laue_measured_fraction_max 0.999
_diffrn_reflns_limit_h_max 11
_diffrn_reflns_limit_h_min -11
_diffrn_reflns_limit_k_max 12
_diffrn_reflns_limit_k_min -12
_diffrn_reflns_limit_l_max 24
_diffrn_reflns_limit_l_min -23
_diffrn_reflns_number 29187
_diffrn_reflns_point_group_measured_fraction_full 0.999
_diffrn_reflns_point_group_measured_fraction_max 0.999
_diffrn_reflns_theta_full 25.242
_diffrn_reflns_theta_max 27.486
_diffrn_reflns_theta_min 2.135
_exptl_absorpt_coefficient_mu 5.162
_exptl_absorpt_correction_T_max 0.76
_exptl_absorpt_correction_T_min 0.66
_exptl_absorpt_correction_type multi-scan
_exptl_absorpt_process_details 'SADABS-2016/2 - Bruker AXS'
_exptl_crystal_colour colourless
_exptl_crystal_density_diffrn 1.660
_exptl_crystal_description prism
_exptl_crystal_F_000 764
_exptl_crystal_size_max 0.10
_exptl_crystal_size_mid 0.08
_exptl_crystal_size_min 0.06
_refine_diff_density_max 1.058
_refine_diff_density_min -1.223
_refine_diff_density_rms 0.074
_refine_ls_extinction_method none
_refine_ls_goodness_of_fit_ref 1.218
_refine_ls_hydrogen_treatment constr
_refine_ls_matrix_type full
_refine_ls_number_parameters 309
_refine_ls_number_reflns 7106
_refine_ls_number_restraints 0
_refine_ls_restrained_S_all 1.218
_refine_ls_R_factor_all 0.0198
_refine_ls_R_factor_gt 0.0193
_refine_ls_shift/su_max 0.002
_refine_ls_shift/su_mean 0.000
_refine_ls_structure_factor_coef Fsqd
_refine_ls_weighting_details 'w=1/[\s^2^(Fo^2^)+2.2412P] where P=(Fo^2^+2Fc^2^)/3'
_refine_ls_weighting_scheme calc
_refine_ls_wR_factor_gt 0.0471
_refine_ls_wR_factor_ref 0.0472
_reflns_Friedel_coverage 0.000
_reflns_number_gt 6974
_reflns_number_total 7106
_reflns_threshold_expression 'I > 2\s(I)'
_cod_data_source_file d3nj00451a2.cif
_cod_data_source_block zl168_sq
_cod_depositor_comments 'Adding full bibliography for 7062284--7062291.cif.'
_cod_database_code 7062288
_shelx_shelxl_version_number 2017/1
_shelx_space_group_comment
;
The symmetry employed for this shelxl refinement is uniquely defined
by the following loop, which should always be used as a source of
symmetry information in preference to the above space-group names.
They are only intended as comments.
;
_shelx_estimated_absorpt_t_min 0.626
_shelx_estimated_absorpt_t_max 0.747

loop_
_space_group_symop_operation_xyz
'x, y, z'
'-x, -y, -z'

loop_
_atom_site_label
_atom_site_type_symbol
_atom_site_fract_x
_atom_site_fract_y
_atom_site_fract_z
_atom_site_U_iso_or_equiv
_atom_site_adp_type
_atom_site_occupancy
_atom_site_site_symmetry_order
_atom_site_calc_flag
_atom_site_refinement_flags_posn
_atom_site_refinement_flags_adp
_atom_site_refinement_flags_occupancy
_atom_site_disorder_assembly
_atom_site_disorder_group
Au1 Au 0.73746(2) 0.66584(2) 0.31851(2) 0.02156(3) Uani 1 1 d . . . . .
Cl1 Cl 0.79202(10) 0.88775(7) 0.33656(4) 0.03603(16) Uani 1 1 d . . . . .
P1 P 0.69901(8) 0.44770(7) 0.29655(3) 0.01917(12) Uani 1 1 d . . . . .
N1 N 0.8331(2) 0.5485(2) 0.14745(11) 0.0196(4) Uani 1 1 d . . . . .
H1N H 0.916936 0.499412 0.127658 0.024 Uiso 1 1 d R U . . .
N2 N 0.6897(2) 0.7645(2) 0.14538(12) 0.0221(4) Uani 1 1 d . . . . .
H2N H 0.608366 0.720893 0.150034 0.027 Uiso 1 1 d R U . . .
N3 N 0.9630(2) 0.7526(2) 0.12922(12) 0.0210(4) Uani 1 1 d . . . . .
H3N H 0.954385 0.844807 0.120102 0.025 Uiso 1 1 d R U . . .
C1 C 0.8296(3) 0.6905(3) 0.13963(12) 0.0186(5) Uani 1 1 d . . . . .
C2 C 0.6895(3) 0.4795(2) 0.15057(13) 0.0193(5) Uani 1 1 d . . . . .
C3 C 0.6122(3) 0.4317(2) 0.21628(13) 0.0183(5) Uani 1 1 d . . . . .
C4 C 0.4704(3) 0.3700(3) 0.21799(15) 0.0240(5) Uani 1 1 d . . . . .
H4 H 0.415016 0.338449 0.262126 0.029 Uiso 1 1 calc R U . . .
C5 C 0.4092(3) 0.3541(3) 0.15558(15) 0.0267(6) Uani 1 1 d . . . . .
H5 H 0.311356 0.313963 0.157431 0.032 Uiso 1 1 calc R U . . .
C6 C 0.4905(3) 0.3967(3) 0.09129(15) 0.0282(6) Uani 1 1 d . . . . .
H6 H 0.450835 0.382359 0.048720 0.034 Uiso 1 1 calc R U . . .
C7 C 0.6306(3) 0.4606(3) 0.08853(14) 0.0254(5) Uani 1 1 d . . . . .
H7 H 0.685808 0.491123 0.044174 0.031 Uiso 1 1 calc R U . . .
C8 C 0.5730(3) 0.3573(3) 0.36657(13) 0.0223(5) Uani 1 1 d . . . . .
C9 C 0.5812(3) 0.2118(3) 0.37303(16) 0.0297(6) Uani 1 1 d . . . . .
H9 H 0.650623 0.159152 0.339725 0.036 Uiso 1 1 calc R U . . .
C10 C 0.4884(4) 0.1434(3) 0.42787(17) 0.0364(7) Uani 1 1 d . . . . .
H10 H 0.494358 0.043866 0.432056 0.044 Uiso 1 1 calc R U . . .
C11 C 0.3875(4) 0.2192(4) 0.47646(16) 0.0369(7) Uani 1 1 d . . . . .
H11 H 0.324776 0.171918 0.514306 0.044 Uiso 1 1 calc R U . . .
C12 C 0.3776(4) 0.3631(4) 0.47010(16) 0.0376(7) Uani 1 1 d . . . . .
H12 H 0.306945 0.414833 0.503356 0.045 Uiso 1 1 calc R U . . .
C13 C 0.4700(3) 0.4338(3) 0.41537(15) 0.0306(6) Uani 1 1 d . . . . .
H13 H 0.462951 0.533319 0.411324 0.037 Uiso 1 1 calc R U . . .
C14 C 0.8818(3) 0.3359(3) 0.28828(14) 0.0215(5) Uani 1 1 d . . . . .
C15 C 0.9191(3) 0.2364(3) 0.23848(15) 0.0257(5) Uani 1 1 d . . . . .
H15 H 0.852397 0.229650 0.203508 0.031 Uiso 1 1 calc R U . . .
C16 C 1.0553(4) 0.1459(3) 0.23999(17) 0.0329(6) Uani 1 1 d . . . . .
H16 H 1.081949 0.077968 0.205672 0.040 Uiso 1 1 calc R U . . .
C17 C 1.1512(3) 0.1548(3) 0.29103(18) 0.0371(7) Uani 1 1 d . . . . .
H17 H 1.242236 0.091379 0.292683 0.045 Uiso 1 1 calc R U . . .
C18 C 1.1154(4) 0.2554(4) 0.33962(19) 0.0443(8) Uani 1 1 d . . . . .
H18 H 1.182716 0.261976 0.374369 0.053 Uiso 1 1 calc R U . . .
C19 C 0.9819(4) 0.3472(4) 0.33823(17) 0.0365(7) Uani 1 1 d . . . . .
H19 H 0.958763 0.417702 0.371345 0.044 Uiso 1 1 calc R U . . .
C20 C 0.6587(3) 0.9178(3) 0.14388(15) 0.0248(5) Uani 1 1 d . . . . .
H20 H 0.752626 0.959391 0.156715 0.030 Uiso 1 1 calc R U . . .
C21 C 0.5172(4) 0.9538(3) 0.19842(18) 0.0357(7) Uani 1 1 d . . . . .
H21A H 0.495731 1.055865 0.198152 0.053 Uiso 1 1 calc R U . . .
H21B H 0.539479 0.917145 0.245465 0.053 Uiso 1 1 calc R U . . .
H21C H 0.424889 0.911767 0.186876 0.053 Uiso 1 1 calc R U . . .
C22 C 0.6319(4) 0.9742(4) 0.06952(18) 0.0416(8) Uani 1 1 d . . . . .
H22A H 0.717593 0.935971 0.035010 0.062 Uiso 1 1 calc R U . . .
H22B H 0.630121 1.076706 0.066420 0.062 Uiso 1 1 calc R U . . .
H22C H 0.530958 0.946184 0.059338 0.062 Uiso 1 1 calc R U . . .
C23 C 1.1209(3) 0.6838(3) 0.13612(15) 0.0251(5) Uani 1 1 d . . . . .
H23 H 1.120825 0.582339 0.127511 0.030 Uiso 1 1 calc R U . . .
C24 C 1.1576(4) 0.6953(4) 0.21047(18) 0.0397(7) Uani 1 1 d . . . . .
H24A H 1.260674 0.645922 0.215513 0.060 Uiso 1 1 calc R U . . .
H24B H 1.076119 0.653225 0.244638 0.060 Uiso 1 1 calc R U . . .
H24C H 1.159932 0.794323 0.219393 0.060 Uiso 1 1 calc R U . . .
C25 C 1.2400(3) 0.7497(4) 0.08002(18) 0.0384(7) Uani 1 1 d . . . . .
H25A H 1.209602 0.741361 0.033132 0.058 Uiso 1 1 calc R U . . .
H25B H 1.344740 0.701409 0.082356 0.058 Uiso 1 1 calc R U . . .
H25C H 1.242722 0.848964 0.088286 0.058 Uiso 1 1 calc R U . . .
Cl2A Cl 1.0782(4) 0.3737(3) 0.04643(16) 0.0251(5) Uani 0.502(5) 1 d . . P A 1
O1WA O 1.0030(14) 0.0476(10) 0.0759(6) 0.0330(6) Uani 0.502(5) 1 d . . P A 1
H11W H 1.030043 0.145872 0.067837 0.040 Uiso 0.502(5) 1 d R U P A 1
H12W H 0.999341 0.021772 0.036137 0.040 Uiso 0.502(5) 1 d R U P A 1
Cl2B Cl 1.0076(5) 0.0780(2) 0.0710(2) 0.0330(6) Uani 0.498(5) 1 d . . P A 2
O1WB O 1.0753(14) 0.3926(12) 0.0582(6) 0.0251(5) Uani 0.498(5) 1 d . . P A 2
H21W H 1.050247 0.454194 0.022674 0.030 Uiso 0.498(5) 1 d R U P A 2
H22W H 1.043248 0.295794 0.052574 0.030 Uiso 0.498(5) 1 d R U P A 2

loop_
_atom_site_aniso_label
_atom_site_aniso_U_11
_atom_site_aniso_U_22
_atom_site_aniso_U_33
_atom_site_aniso_U_23
_atom_site_aniso_U_13
_atom_site_aniso_U_12
Au1 0.02728(6) 0.01616(5) 0.02041(5) -0.00152(3) -0.00040(4) -0.00144(3)
Cl1 0.0486(4) 0.0181(3) 0.0408(4) -0.0042(3) -0.0014(3) -0.0050(3)
P1 0.0209(3) 0.0174(3) 0.0187(3) -0.0005(2) -0.0012(2) -0.0013(2)
N1 0.0177(10) 0.0190(10) 0.0215(11) 0.0010(8) -0.0007(8) -0.0032(8)
N2 0.0169(10) 0.0208(11) 0.0279(12) 0.0023(9) -0.0016(8) -0.0032(8)
N3 0.0188(10) 0.0168(10) 0.0270(11) 0.0004(8) -0.0025(8) -0.0022(8)
C1 0.0211(12) 0.0215(12) 0.0123(11) 0.0015(9) 0.0003(9) -0.0028(9)
C2 0.0194(12) 0.0164(11) 0.0218(12) 0.0017(9) -0.0028(9) -0.0032(9)
C3 0.0196(11) 0.0149(11) 0.0206(12) -0.0003(9) -0.0038(9) -0.0009(9)
C4 0.0224(12) 0.0222(12) 0.0261(13) 0.0040(10) -0.0001(10) -0.0038(10)
C5 0.0222(13) 0.0253(13) 0.0330(15) 0.0033(11) -0.0055(11) -0.0065(10)
C6 0.0282(14) 0.0315(15) 0.0269(14) 0.0013(11) -0.0102(11) -0.0061(11)
C7 0.0265(13) 0.0287(14) 0.0208(13) 0.0038(10) -0.0026(10) -0.0061(11)
C8 0.0231(12) 0.0240(13) 0.0190(12) 0.0012(10) -0.0013(10) -0.0031(10)
C9 0.0299(14) 0.0259(14) 0.0296(15) 0.0064(11) 0.0019(11) 0.0011(11)
C10 0.0359(16) 0.0327(16) 0.0377(17) 0.0144(13) -0.0042(13) -0.0026(13)
C11 0.0339(16) 0.053(2) 0.0227(14) 0.0097(13) -0.0004(12) -0.0143(14)
C12 0.0348(16) 0.052(2) 0.0248(15) -0.0098(13) 0.0074(12) -0.0089(14)
C13 0.0311(15) 0.0310(15) 0.0286(15) -0.0053(12) 0.0032(11) -0.0047(12)
C14 0.0205(12) 0.0197(12) 0.0231(13) 0.0018(10) 0.0000(10) -0.0030(9)
C15 0.0284(14) 0.0206(13) 0.0268(14) -0.0015(10) -0.0003(11) -0.0014(10)
C16 0.0323(15) 0.0264(14) 0.0359(16) -0.0012(12) 0.0054(12) 0.0037(12)
C17 0.0226(14) 0.0373(17) 0.0466(19) 0.0051(14) 0.0020(13) 0.0067(12)
C18 0.0296(16) 0.057(2) 0.048(2) -0.0045(16) -0.0165(14) 0.0061(15)
C19 0.0311(15) 0.0424(18) 0.0381(17) -0.0120(14) -0.0113(13) 0.0039(13)
C20 0.0213(12) 0.0187(12) 0.0329(15) 0.0045(10) -0.0022(11) -0.0009(10)
C21 0.0305(15) 0.0302(15) 0.0426(18) 0.0010(13) 0.0017(13) 0.0042(12)
C22 0.0346(17) 0.0432(18) 0.0421(19) 0.0206(15) -0.0027(14) 0.0000(14)
C23 0.0171(12) 0.0197(12) 0.0385(16) -0.0044(11) -0.0024(11) -0.0017(10)
C24 0.0315(16) 0.0457(19) 0.0410(18) 0.0080(15) -0.0102(13) 0.0018(14)
C25 0.0193(14) 0.0493(19) 0.0443(19) -0.0024(15) 0.0034(12) -0.0036(13)
Cl2A 0.0281(6) 0.0225(11) 0.0237(13) -0.0050(6) 0.0008(7) -0.0014(6)
O1WA 0.0461(8) 0.0232(13) 0.0301(9) -0.0029(9) 0.0004(6) -0.0136(10)
Cl2B 0.0461(8) 0.0232(13) 0.0301(9) -0.0029(9) 0.0004(6) -0.0136(10)
O1WB 0.0281(6) 0.0225(11) 0.0237(13) -0.0050(6) 0.0008(7) -0.0014(6)

loop_
_atom_type_symbol
_atom_type_description
_atom_type_scat_dispersion_real
_atom_type_scat_dispersion_imag
_atom_type_scat_source
C C 0.0033 0.0016 'International Tables Vol C Tables 4.2.6.8 and 6.1.1.4'
H H 0.0000 0.0000 'International Tables Vol C Tables 4.2.6.8 and 6.1.1.4'
Au Au -2.0133 8.8022 'International Tables Vol C Tables 4.2.6.8 and 6.1.1.4'
Cl Cl 0.1484 0.1585 'International Tables Vol C Tables 4.2.6.8 and 6.1.1.4'
N N 0.0061 0.0033 'International Tables Vol C Tables 4.2.6.8 and 6.1.1.4'
P P 0.1023 0.0942 'International Tables Vol C Tables 4.2.6.8 and 6.1.1.4'
O O 0.0106 0.0060 'International Tables Vol C Tables 4.2.6.8 and 6.1.1.4'

loop_
_geom_angle_atom_site_label_1
_geom_angle_atom_site_label_2
_geom_angle_atom_site_label_3
_geom_angle
_geom_angle_site_symmetry_1
_geom_angle_site_symmetry_3
_geom_angle_publ_flag
P1 Au1 Cl1 176.35(3) . . ?
C8 P1 C14 103.50(12) . . ?
C8 P1 C3 105.16(12) . . ?
C14 P1 C3 106.11(12) . . ?
C8 P1 Au1 114.19(9) . . ?
C14 P1 Au1 111.85(9) . . ?
C3 P1 Au1 115.03(8) . . ?
C1 N1 C2 120.1(2) . . ?
C1 N1 H1N 118.3 . . ?
C2 N1 H1N 113.2 . . ?
C1 N2 C20 127.7(2) . . ?
C1 N2 H2N 118.2 . . ?
C20 N2 H2N 114.1 . . ?
C1 N3 C23 125.7(2) . . ?
C1 N3 H3N 116.1 . . ?
C23 N3 H3N 118.0 . . ?
N3 C1 N2 121.4(2) . . ?
N3 C1 N1 119.9(2) . . ?
N2 C1 N1 118.6(2) . . ?
C7 C2 C3 120.9(2) . . ?
C7 C2 N1 119.6(2) . . ?
C3 C2 N1 119.5(2) . . ?
C4 C3 C2 118.3(2) . . ?
C4 C3 P1 121.70(19) . . ?
C2 C3 P1 119.98(18) . . ?
C5 C4 C3 120.7(2) . . ?
C5 C4 H4 119.7 . . ?
C3 C4 H4 119.7 . . ?
C6 C5 C4 120.0(2) . . ?
C6 C5 H5 120.0 . . ?
C4 C5 H5 120.0 . . ?
C5 C6 C7 120.2(3) . . ?
C5 C6 H6 119.9 . . ?
C7 C6 H6 119.9 . . ?
C2 C7 C6 119.9(2) . . ?
C2 C7 H7 120.1 . . ?
C6 C7 H7 120.1 . . ?
C9 C8 C13 119.5(2) . . ?
C9 C8 P1 120.4(2) . . ?
C13 C8 P1 120.1(2) . . ?
C10 C9 C8 120.2(3) . . ?
C10 C9 H9 119.9 . . ?
C8 C9 H9 119.9 . . ?
C11 C10 C9 120.2(3) . . ?
C11 C10 H10 119.9 . . ?
C9 C10 H10 119.9 . . ?
C12 C11 C10 120.0(3) . . ?
C12 C11 H11 120.0 . . ?
C10 C11 H11 120.0 . . ?
C11 C12 C13 120.6(3) . . ?
C11 C12 H12 119.7 . . ?
C13 C12 H12 119.7 . . ?
C12 C13 C8 119.5(3) . . ?
C12 C13 H13 120.3 . . ?
C8 C13 H13 120.3 . . ?
C15 C14 C19 119.9(3) . . ?
C15 C14 P1 123.3(2) . . ?
C19 C14 P1 116.7(2) . . ?
C14 C15 C16 119.6(3) . . ?
C14 C15 H15 120.2 . . ?
C16 C15 H15 120.2 . . ?
C17 C16 C15 120.2(3) . . ?
C17 C16 H16 119.9 . . ?
C15 C16 H16 119.9 . . ?
C18 C17 C16 120.1(3) . . ?
C18 C17 H17 120.0 . . ?
C16 C17 H17 120.0 . . ?
C17 C18 C19 120.4(3) . . ?
C17 C18 H18 119.8 . . ?
C19 C18 H18 119.8 . . ?
C18 C19 C14 119.8(3) . . ?
C18 C19 H19 120.1 . . ?
C14 C19 H19 120.1 . . ?
N2 C20 C21 108.7(2) . . ?
N2 C20 C22 109.6(2) . . ?
C21 C20 C22 111.9(2) . . ?
N2 C20 H20 108.8 . . ?
C21 C20 H20 108.8 . . ?
C22 C20 H20 108.8 . . ?
C20 C21 H21A 109.5 . . ?
C20 C21 H21B 109.5 . . ?
H21A C21 H21B 109.5 . . ?
C20 C21 H21C 109.5 . . ?
H21A C21 H21C 109.5 . . ?
H21B C21 H21C 109.5 . . ?
C20 C22 H22A 109.5 . . ?
C20 C22 H22B 109.5 . . ?
H22A C22 H22B 109.5 . . ?
C20 C22 H22C 109.5 . . ?
H22A C22 H22C 109.5 . . ?
H22B C22 H22C 109.5 . . ?
N3 C23 C24 109.7(2) . . ?
N3 C23 C25 108.7(2) . . ?
C24 C23 C25 112.7(2) . . ?
N3 C23 H23 108.6 . . ?
C24 C23 H23 108.6 . . ?
C25 C23 H23 108.6 . . ?
C23 C24 H24A 109.5 . . ?
C23 C24 H24B 109.5 . . ?
H24A C24 H24B 109.5 . . ?
C23 C24 H24C 109.5 . . ?
H24A C24 H24C 109.5 . . ?
H24B C24 H24C 109.5 . . ?
C23 C25 H25A 109.5 . . ?
C23 C25 H25B 109.5 . . ?
H25A C25 H25B 109.5 . . ?
C23 C25 H25C 109.5 . . ?
H25A C25 H25C 109.5 . . ?
H25B C25 H25C 109.5 . . ?
H11W O1WA H12W 104.8 . . ?
H21W O1WB H22W 111.9 . . ?

loop_
_geom_bond_atom_site_label_1
_geom_bond_atom_site_label_2
_geom_bond_distance
_geom_bond_site_symmetry_2
_geom_bond_publ_flag
Au1 P1 2.2276(6) . ?
Au1 Cl1 2.2822(7) . ?
P1 C8 1.815(3) . ?
P1 C14 1.816(3) . ?
P1 C3 1.822(3) . ?
N1 C1 1.358(3) . ?
N1 C2 1.443(3) . ?
N1 H1N 0.8786 . ?
N2 C1 1.335(3) . ?
N2 C20 1.471(3) . ?
N2 H2N 0.8364 . ?
N3 C1 1.321(3) . ?
N3 C23 1.474(3) . ?
N3 H3N 0.8879 . ?
C2 C7 1.385(4) . ?
C2 C3 1.400(3) . ?
C3 C4 1.396(4) . ?
C4 C5 1.395(4) . ?
C4 H4 0.9500 . ?
C5 C6 1.377(4) . ?
C5 H5 0.9500 . ?
C6 C7 1.391(4) . ?
C6 H6 0.9500 . ?
C7 H7 0.9500 . ?
C8 C9 1.389(4) . ?
C8 C13 1.393(4) . ?
C9 C10 1.385(4) . ?
C9 H9 0.9500 . ?
C10 C11 1.380(5) . ?
C10 H10 0.9500 . ?
C11 C12 1.373(5) . ?
C11 H11 0.9500 . ?
C12 C13 1.392(4) . ?
C12 H12 0.9500 . ?
C13 H13 0.9500 . ?
C14 C15 1.384(4) . ?
C14 C19 1.390(4) . ?
C15 C16 1.396(4) . ?
C15 H15 0.9500 . ?
C16 C17 1.376(5) . ?
C16 H16 0.9500 . ?
C17 C18 1.374(5) . ?
C17 H17 0.9500 . ?
C18 C19 1.385(4) . ?
C18 H18 0.9500 . ?
C19 H19 0.9500 . ?
C20 C21 1.517(4) . ?
C20 C22 1.525(4) . ?
C20 H20 1.0000 . ?
C21 H21A 0.9800 . ?
C21 H21B 0.9800 . ?
C21 H21C 0.9800 . ?
C22 H22A 0.9800 . ?
C22 H22B 0.9800 . ?
C22 H22C 0.9800 . ?
C23 C24 1.514(4) . ?
C23 C25 1.515(4) . ?
C23 H23 1.0000 . ?
C24 H24A 0.9800 . ?
C24 H24B 0.9800 . ?
C24 H24C 0.9800 . ?
C25 H25A 0.9800 . ?
C25 H25B 0.9800 . ?
C25 H25C 0.9800 . ?
O1WA H11W 0.9872 . ?
O1WA H12W 0.8226 . ?
O1WB H21W 0.9046 . ?
O1WB H22W 1.0097 . ?
